data_7707834
loop_
_publ_author_name
'Laurans, Maxime'
'Wells, Jordann A. L.'
'Ott, Sascha'

_publ_section_title
;
 Immobilising molecular Ru complexes on a protective ultrathin oxide layer
 of p-Si electrodes towards photoelectrochemical CO<sub>2</sub> reduction.
;
_journal_issue 30
_journal_name_full 'Dalton transactions (Cambridge, England : 2003)'
_journal_page_first 10482
_journal_page_last 10492
_journal_paper_doi 10.1039/d1dt01331a
_journal_volume 50
_journal_year 2021
_chemical_formula_moiety 'C26 H21 Cl N5 O Ru, H2 O, Cl, O'
_chemical_formula_sum 'C26 H23 Cl2 N5 O3 Ru'
_chemical_formula_weight 625.46
_space_group_crystal_system monoclinic
_space_group_IT_number 14
_space_group_name_Hall '-P 2yn'
_space_group_name_H-M_alt 'P 1 21/n 1'
_atom_sites_solution_hydrogens mixed
_audit_creation_date 2021-02-01
_audit_creation_method
;
Olex2 1.2
(compiled 2018.05.29 svn.r3508 for OlexSys, GUI svn.r5506)
;
_audit_update_record
;
2021-02-01 deposited with the CCDC.	2021-07-13 downloaded from the CCDC.
;
_cell_angle_alpha 90
_cell_angle_beta 96.765(14)
_cell_angle_gamma 90
_cell_formula_units_Z 4
_cell_length_a 8.770(6)
_cell_length_b 25.712(16)
_cell_length_c 11.115(8)
_cell_measurement_reflns_used 3529
_cell_measurement_temperature 170.0
_cell_measurement_theta_max 26.61
_cell_measurement_theta_min 2.43
_cell_volume 2489(3)
_computing_molecular_graphics 'Olex2 (Dolomanov et al., 2009)'
_computing_publication_material 'Olex2 (Dolomanov et al., 2009)'
_computing_structure_refinement 'ShelXL (Sheldrick, 2015)'
_computing_structure_solution 'SHELXT 2014/4 (Sheldrick, 2014)'
_diffrn_ambient_temperature 170.0
_diffrn_measured_fraction_theta_full 0.999
_diffrn_measured_fraction_theta_max 0.999
_diffrn_measurement_device_type 'Bruker APEX-II CCD'
_diffrn_measurement_method '\f and \w scans'
_diffrn_radiation_type MoK\a
_diffrn_radiation_wavelength 0.71073
_diffrn_reflns_av_R_equivalents 0.1895
_diffrn_reflns_av_unetI/netI 0.1464
_diffrn_reflns_Laue_measured_fraction_full 0.999
_diffrn_reflns_Laue_measured_fraction_max 0.999
_diffrn_reflns_limit_h_max 10
_diffrn_reflns_limit_h_min -10
_diffrn_reflns_limit_k_max 30
_diffrn_reflns_limit_k_min -30
_diffrn_reflns_limit_l_max 13
_diffrn_reflns_limit_l_min -13
_diffrn_reflns_number 23121
_diffrn_reflns_point_group_measured_fraction_full 0.999
_diffrn_reflns_point_group_measured_fraction_max 0.999
_diffrn_reflns_theta_full 25.025
_diffrn_reflns_theta_max 25.025
_diffrn_reflns_theta_min 2.008
_diffrn_standards_number 0
_exptl_absorpt_coefficient_mu 0.885
_exptl_absorpt_correction_T_max 0.7454
_exptl_absorpt_correction_T_min 0.4223
_exptl_absorpt_correction_type multi-scan
_exptl_absorpt_process_details
'SADABS-2014/5 (Bruker,2014/5) was used for absorption correction. wR2(int) was 0.1647 before and 0.0989 after correction. The Ratio of minimum to maximum transmission is 0.5665. The \l/2 correction factor is 0.00150.'
_exptl_crystal_colour 'dark violet'
_exptl_crystal_colour_modifier dark
_exptl_crystal_colour_primary violet
_exptl_crystal_density_diffrn 1.669
_exptl_crystal_description needle
_exptl_crystal_F_000 1264
_exptl_crystal_size_max 0.363
_exptl_crystal_size_mid 0.08
_exptl_crystal_size_min 0.076
_refine_diff_density_max 1.380
_refine_diff_density_min -1.568
_refine_diff_density_rms 0.159
_refine_ls_extinction_method none
_refine_ls_goodness_of_fit_ref 1.096
_refine_ls_hydrogen_treatment mixed
_refine_ls_matrix_type full
_refine_ls_number_parameters 354
_refine_ls_number_reflns 4402
_refine_ls_number_restraints 102
_refine_ls_restrained_S_all 1.088
_refine_ls_R_factor_all 0.1664
_refine_ls_R_factor_gt 0.0996
_refine_ls_shift/su_max 0.000
_refine_ls_shift/su_mean 0.000
_refine_ls_structure_factor_coef Fsqd
_refine_ls_weighting_details 'w=1/[\s^2^(Fo^2^)+(0.1136P)^2^+14.1973P] where P=(Fo^2^+2Fc^2^)/3'
_refine_ls_weighting_scheme calc
_refine_ls_wR_factor_gt 0.2394
_refine_ls_wR_factor_ref 0.2676
_reflns_Friedel_coverage 0.000
_reflns_number_gt 2465
_reflns_number_total 4402
_reflns_threshold_expression 'I > 2\s(I)'
_cod_data_source_file d1dt01331a2.cif
_cod_data_source_block so20002
_cod_depositor_comments 'Adding full bibliography for 7707833--7707834.cif.'
_cod_database_code 7707834
_shelx_shelxl_version_number 2018/3
_shelx_space_group_comment
;
The symmetry employed for this shelxl refinement is uniquely defined
by the following loop, which should always be used as a source of
symmetry information in preference to the above space-group names.
They are only intended as comments.
;
_shelx_estimated_absorpt_t_max 0.936
_shelx_estimated_absorpt_t_min 0.740
_olex2_refinement_description
;
1. Fixed Uiso
 At 1.2 times of:
  All C(H) groups
 At 1.5 times of:
  All C(H,H,H) groups, All C(H,H,H,H,H) groups, All O(H) groups
2. Restrained distances
 O1S-H1SB = O1S-H1SA
 0.95 with sigma of 0.02
 H1SB-H1SA
 1.5 with sigma of 0.02
 O1-H1
 0.95 with sigma of 0.02
 C17-C26A \\sim C24-C26
 with sigma of 0.02
 C26A-C16 \\sim C26-C25
 with sigma of 0.02
3. Uiso/Uaniso restraints and constraints
C26A \\sim C16 \\sim C25 \\sim C26: within 2A with sigma of 0.04 and sigma for
terminal atoms of 0.08
N3 \\sim C11 \\sim C12 \\sim C13 \\sim C14 \\sim C15: within 2A with sigma of
0.04 and sigma for terminal atoms of 0.08
Cl0A \\sim Cl0B: within 2A with sigma of 0.04 and sigma for terminal atoms of
0.08
O2SB \\sim O2SA: within 2A with sigma of 0.04 and sigma for terminal atoms of
0.08
: with sigma of 0.1 and sigma for terminal atoms of 0.2
Uanis(C26A) = Uanis(C26)
4. Rigid body (RIGU) restrains
 C26A, C16, C25, C26
 with sigma for 1-2 distances of 0.004 and sigma for 1-3 distances of 0.004
 N3, C11, C12, C13, C14, C15
 with sigma for 1-2 distances of 0.004 and sigma for 1-3 distances of 0.004
 Cl0A, Cl0B
 with sigma for 1-2 distances of 0.004 and sigma for 1-3 distances of 0.004
 O2SA
 with sigma for 1-2 distances of 0.004 and sigma for 1-3 distances of 0.004
 O2SB, O2SA
 with sigma for 1-2 distances of 0.004 and sigma for 1-3 distances of 0.004
5. Others
 Fixed Sof: H25(0.2) H16(0.8) C26(0.8) H26A(0.8) H26B(0.8) H26C(0.8) C26A(0.2)
 H26D(0.2) H26E(0.2) H26F(0.2) Cl0A(0.75) Cl0B(0.25) O2SA(0.75) O2SB(0.25)
6.a Aromatic/amide H refined with riding coordinates:
 C7(H7), C3(H3), C13(H13), C14(H14), C12(H12), C9(H9), C2(H2), C24(H24),
 C1(H1A), C4(H4), C25(H25), C22(H22), C16(H16), C15(H15), C17(H17), C19(H19),
 C23(H23), C18(H18)
6.b Idealised Me refined as rotating group:
 C26(H26A,H26B,H26C), C26A(H26D,H26E,H26F)
6.c Idealised tetrahedral OH refined as rotating group:
 O1(H1)
;
_olex2_submission_special_instructions 'No special instructions were received'

loop_
_space_group_symop_operation_xyz
'x, y, z'
'-x+1/2, y+1/2, -z+1/2'
'-x, -y, -z'
'x-1/2, -y-1/2, z-1/2'

loop_
_atom_site_label
_atom_site_type_symbol
_atom_site_fract_x
_atom_site_fract_y
_atom_site_fract_z
_atom_site_U_iso_or_equiv
_atom_site_adp_type
_atom_site_occupancy
_atom_site_site_symmetry_order
_atom_site_calc_flag
_atom_site_refinement_flags_posn
_atom_site_refinement_flags_adp
_atom_site_refinement_flags_occupancy
_atom_site_disorder_assembly
_atom_site_disorder_group
Ru1 Ru 0.37505(10) 0.34877(4) 0.73250(10) 0.0371(4) Uani 1 1 d . . . . .
Cl1 Cl 0.2513(3) 0.31321(14) 0.5450(3) 0.0384(8) Uani 1 1 d . . . . .
N2 N 0.3978(9) 0.2758(4) 0.7754(8) 0.033(2) Uani 1 1 d . . . . .
N5 N 0.4888(10) 0.3870(5) 0.8802(9) 0.039(3) Uani 1 1 d . . . . .
N4 N 0.3543(10) 0.4248(4) 0.6756(10) 0.040(3) Uani 1 1 d . . . . .
O1 O 0.4051(11) 0.1187(4) 0.8070(10) 0.061(3) Uani 1 1 d D . . . .
H1 H 0.478189 0.105355 0.775221 0.092 Uiso 1 1 calc DGR . . . .
N1 N 0.5855(11) 0.3330(5) 0.6757(8) 0.038(3) Uani 1 1 d . . . . .
N3 N 0.1802(10) 0.3358(4) 0.8156(10) 0.039(2) Uani 1 1 d . U . . .
C6 C 0.5191(13) 0.2495(5) 0.7430(11) 0.034(3) Uani 1 1 d . . . . .
C21 C 0.5253(14) 0.4365(5) 0.8519(12) 0.039(3) Uani 1 1 d . . . . .
C11 C 0.1593(12) 0.2862(5) 0.8425(10) 0.033(2) Uani 1 1 d . U . . .
C5 C 0.6285(12) 0.2834(6) 0.6947(11) 0.038(3) Uani 1 1 d . . . . .
C7 C 0.5264(13) 0.1974(6) 0.7521(12) 0.044(4) Uani 1 1 d . . . . .
H7 H 0.613232 0.179366 0.729529 0.053 Uiso 1 1 calc R . . . .
O1S O 0.4251(13) 0.3572(5) 0.3276(12) 0.086(4) Uani 1 1 d D . . . .
C3 C 0.8653(14) 0.3014(7) 0.6175(11) 0.052(4) Uani 1 1 d . . . . .
H3 H 0.960912 0.290399 0.593898 0.062 Uiso 1 1 calc R . . . .
C13 C -0.0593(13) 0.3081(6) 0.9360(10) 0.042(3) Uani 1 1 d . U . . .
H13 H -0.144387 0.298732 0.977060 0.050 Uiso 1 1 calc R . . . .
C20 C 0.4476(15) 0.4575(6) 0.7419(11) 0.042(3) Uani 1 1 d . . . . .
C10 C 0.2805(12) 0.2505(6) 0.8157(11) 0.037(3) Uani 1 1 d . . . . .
C14 C -0.0372(14) 0.3581(6) 0.9082(12) 0.049(3) Uani 1 1 d . U . . .
H14 H -0.104038 0.384086 0.932894 0.059 Uiso 1 1 calc R . . . .
C12 C 0.0378(13) 0.2711(6) 0.9063(11) 0.042(3) Uani 1 1 d . U . . .
H12 H 0.024577 0.235753 0.927904 0.050 Uiso 1 1 calc R . . . .
C9 C 0.2801(14) 0.1978(6) 0.8261(11) 0.042(3) Uani 1 1 d . . . . .
H9 H 0.195824 0.180167 0.854109 0.050 Uiso 1 1 calc R . . . .
C2 C 0.8200(14) 0.3518(7) 0.6037(12) 0.053(4) Uani 1 1 d . . . . .
H2 H 0.888413 0.376678 0.576810 0.064 Uiso 1 1 calc R . . . .
C24 C 0.6372(15) 0.3980(7) 1.0706(12) 0.056(4) Uani 1 1 d D . . . .
H24 H 0.671686 0.384297 1.148376 0.067 Uiso 1 1 calc R . . . .
C1 C 0.6807(12) 0.3669(6) 0.6274(11) 0.044(4) Uani 1 1 d . . . . .
H1A H 0.648070 0.401668 0.610462 0.052 Uiso 1 1 calc R . . . .
C4 C 0.7703(13) 0.2665(6) 0.6662(11) 0.044(4) Uani 1 1 d . . . . .
H4 H 0.801294 0.231353 0.680128 0.053 Uiso 1 1 calc R . . . .
C25 C 0.5416(14) 0.3687(6) 0.9886(12) 0.047(3) Uani 1 1 d D U . . .
H25 H 0.513243 0.334696 1.010749 0.057 Uiso 0.2 1 calc R . P A 2
C22 C 0.6249(15) 0.4658(7) 0.9326(14) 0.056(4) Uani 1 1 d . . . . .
H22 H 0.652576 0.499917 0.910728 0.067 Uiso 1 1 calc R . . . .
C16 C 0.2697(15) 0.4426(7) 0.5780(13) 0.054(4) Uani 1 1 d D U . . .
H16 H 0.201728 0.419228 0.532432 0.064 Uiso 0.8 1 calc R . P B 1
C15 C 0.0813(14) 0.3721(6) 0.8443(12) 0.047(3) Uani 1 1 d . U . . .
H15 H 0.092869 0.407244 0.820619 0.056 Uiso 1 1 calc R . . . .
C8 C 0.4083(15) 0.1700(6) 0.7942(12) 0.045(3) Uani 1 1 d . . . . .
C17 C 0.2750(19) 0.4935(8) 0.5389(17) 0.079(5) Uani 1 1 d D . . . .
H17 H 0.214770 0.504721 0.466986 0.094 Uiso 1 1 calc R . . . .
C19 C 0.4596(18) 0.5096(7) 0.7074(15) 0.062(4) Uani 1 1 d . . . . .
H19 H 0.529184 0.532356 0.753427 0.075 Uiso 1 1 calc R . . . .
C23 C 0.6816(16) 0.4465(8) 1.0396(16) 0.067(5) Uani 1 1 d . . . . .
H23 H 0.751623 0.466140 1.093379 0.081 Uiso 1 1 calc R . . . .
C18 C 0.371(2) 0.5272(7) 0.6076(16) 0.069(5) Uani 1 1 d . . . . .
H18 H 0.374316 0.562847 0.585252 0.082 Uiso 1 1 calc R . . . .
C26 C 0.5031(19) 0.3183(7) 1.0247(17) 0.056(4) Uani 0.8 1 d D U P C 1
H26A H 0.394758 0.311397 0.996956 0.084 Uiso 0.8 1 calc GR . P C 1
H26B H 0.520406 0.315744 1.113214 0.084 Uiso 0.8 1 calc GR . P C 1
H26C H 0.567353 0.292732 0.988957 0.084 Uiso 0.8 1 calc GR . P C 1
C26A C 0.145(6) 0.4125(18) 0.521(6) 0.056(4) Uani 0.2 1 d D U P D 2
H26D H 0.162999 0.404924 0.437399 0.084 Uiso 0.2 1 calc GR . P D 2
H26E H 0.049571 0.432115 0.521064 0.084 Uiso 0.2 1 calc GR . P D 2
H26F H 0.138222 0.379887 0.565475 0.084 Uiso 0.2 1 calc GR . P D 2
H1SA H 0.379(14) 0.343(6) 0.393(8) 0.084 Uiso 1 1 d DR . . . .
H1SB H 0.515(11) 0.374(6) 0.365(10) 0.084 Uiso 1 1 d DR . . . .
Cl0A Cl 0.6736(13) 0.0767(5) 0.6790(14) 0.101(4) Uani 0.75 1 d . U P E 1
Cl0B Cl 0.632(5) 0.0546(17) 0.719(5) 0.129(15) Uani 0.25 1 d . U P F 2
O2SA O 0.024(4) 0.4823(11) 0.932(2) 0.185(12) Uiso 0.75 1 d . U P G -1
O2SB O -0.079(9) 0.481(3) 0.714(6) 0.15(3) Uiso 0.25 1 d . U P H -2

loop_
_atom_site_aniso_label
_atom_site_aniso_U_11
_atom_site_aniso_U_22
_atom_site_aniso_U_33
_atom_site_aniso_U_23
_atom_site_aniso_U_13
_atom_site_aniso_U_12
Ru1 0.0133(5) 0.0564(8) 0.0422(6) 0.0009(6) 0.0057(3) -0.0001(5)
Cl1 0.0184(14) 0.068(2) 0.0284(16) 0.0001(15) 0.0014(11) -0.0023(14)
N2 0.007(4) 0.057(7) 0.034(6) -0.011(5) 0.002(4) -0.002(4)
N5 0.012(5) 0.067(8) 0.039(6) 0.005(6) 0.007(4) 0.004(5)
N4 0.017(5) 0.056(7) 0.048(6) -0.005(6) 0.009(4) -0.002(5)
O1 0.040(6) 0.058(8) 0.082(8) -0.006(6) -0.009(5) 0.004(5)
N1 0.023(5) 0.066(9) 0.025(5) 0.001(5) 0.002(4) -0.004(5)
N3 0.016(5) 0.050(6) 0.049(6) -0.009(5) 0.000(4) -0.003(4)
C6 0.020(6) 0.046(9) 0.034(7) -0.002(6) -0.007(5) 0.001(5)
C21 0.031(7) 0.041(9) 0.048(8) -0.015(7) 0.019(6) -0.011(6)
C11 0.018(5) 0.054(6) 0.025(6) 0.000(5) -0.003(4) -0.004(5)
C5 0.011(5) 0.061(10) 0.041(7) -0.013(7) 0.001(5) -0.002(6)
C7 0.018(6) 0.063(11) 0.050(8) -0.010(7) -0.004(5) 0.007(6)
O1S 0.063(8) 0.083(9) 0.122(11) 0.013(8) 0.058(8) 0.001(7)
C3 0.018(6) 0.107(14) 0.030(7) -0.003(8) 0.003(5) 0.005(8)
C13 0.025(6) 0.083(8) 0.016(6) 0.002(6) -0.005(4) 0.000(5)
C20 0.035(7) 0.060(10) 0.033(7) 0.003(7) 0.013(6) 0.007(7)
C10 0.014(6) 0.063(10) 0.034(7) -0.004(7) -0.001(5) -0.010(6)
C14 0.030(6) 0.079(8) 0.042(7) -0.002(7) 0.023(5) 0.004(6)
C12 0.019(5) 0.072(8) 0.035(7) 0.004(6) 0.001(4) -0.008(5)
C9 0.026(7) 0.059(10) 0.038(8) -0.002(7) -0.003(5) -0.006(6)
C2 0.025(7) 0.095(13) 0.044(8) -0.011(9) 0.017(6) -0.010(8)
C24 0.039(8) 0.098(14) 0.030(7) 0.000(8) -0.002(6) 0.031(9)
C1 0.012(6) 0.081(11) 0.037(7) 0.003(7) -0.004(5) -0.010(6)
C4 0.017(6) 0.088(12) 0.028(7) -0.001(7) -0.001(5) 0.004(6)
C25 0.027(7) 0.074(9) 0.042(8) 0.013(7) 0.009(6) 0.014(6)
C22 0.035(8) 0.080(12) 0.054(10) -0.009(9) 0.016(7) -0.005(8)
C16 0.036(8) 0.073(11) 0.049(9) 0.010(8) -0.004(6) -0.001(7)
C15 0.027(6) 0.054(7) 0.061(8) 0.003(6) 0.016(5) 0.006(5)
C8 0.034(8) 0.049(9) 0.046(8) -0.002(7) -0.015(6) 0.004(6)
C17 0.056(11) 0.099(16) 0.080(13) 0.018(12) 0.003(9) 0.025(11)
C19 0.059(10) 0.059(12) 0.073(12) -0.004(9) 0.026(9) -0.007(8)
C23 0.029(8) 0.093(15) 0.079(13) -0.018(11) 0.006(8) 0.002(8)
C18 0.081(13) 0.066(12) 0.066(11) 0.021(10) 0.035(10) 0.025(10)
C26 0.030(8) 0.071(10) 0.067(12) 0.003(9) 0.000(7) -0.002(7)
C26A 0.030(8) 0.071(10) 0.067(12) 0.003(9) 0.000(7) -0.002(7)
Cl0A 0.060(5) 0.102(9) 0.134(11) -0.046(7) -0.018(5) 0.034(5)
Cl0B 0.12(3) 0.13(3) 0.13(3) -0.05(2) -0.02(2) 0.09(2)

loop_
_atom_type_symbol
_atom_type_description
_atom_type_scat_dispersion_real
_atom_type_scat_dispersion_imag
_atom_type_scat_source
C C 0.0033 0.0016 'International Tables Vol C Tables 4.2.6.8 and 6.1.1.4'
H H 0.0000 0.0000 'International Tables Vol C Tables 4.2.6.8 and 6.1.1.4'
Cl Cl 0.1484 0.1585 'International Tables Vol C Tables 4.2.6.8 and 6.1.1.4'
N N 0.0061 0.0033 'International Tables Vol C Tables 4.2.6.8 and 6.1.1.4'
O O 0.0106 0.0060 'International Tables Vol C Tables 4.2.6.8 and 6.1.1.4'
Ru Ru -1.2594 0.8363 'International Tables Vol C Tables 4.2.6.8 and 6.1.1.4'

loop_
_geom_angle_atom_site_label_1
_geom_angle_atom_site_label_2
_geom_angle_atom_site_label_3
_geom_angle
_geom_angle_site_symmetry_1
_geom_angle_site_symmetry_3
_geom_angle_publ_flag
N2 Ru1 Cl1 82.4(3) . . ?
N2 Ru1 N5 103.8(4) . . ?
N2 Ru1 N4 176.1(4) . . ?
N2 Ru1 N1 79.3(4) . . ?
N2 Ru1 N3 78.5(4) . . ?
N5 Ru1 Cl1 172.8(3) . . ?
N4 Ru1 Cl1 94.6(3) . . ?
N4 Ru1 N5 79.0(4) . . ?
N4 Ru1 N1 98.2(4) . . ?
N4 Ru1 N3 104.1(4) . . ?
N1 Ru1 Cl1 89.4(3) . . ?
N1 Ru1 N5 88.3(4) . . ?
N1 Ru1 N3 157.6(4) . . ?
N3 Ru1 Cl1 90.8(3) . . ?
N3 Ru1 N5 94.0(4) . . ?
C6 N2 Ru1 118.9(8) . . ?
C10 N2 Ru1 119.4(8) . . ?
C10 N2 C6 120.6(12) . . ?
C21 N5 Ru1 111.5(8) . . ?
C25 N5 Ru1 129.7(10) . . ?
C25 N5 C21 118.4(12) . . ?
C20 N4 Ru1 113.8(9) . . ?
C16 N4 Ru1 127.1(10) . . ?
C16 N4 C20 118.9(13) . . ?
C8 O1 H1 109.5 . . ?
C5 N1 Ru1 112.6(8) . . ?
C5 N1 C1 119.9(11) . . ?
C1 N1 Ru1 127.5(10) . . ?
C11 N3 Ru1 113.6(8) . . ?
C11 N3 C15 120.4(11) . . ?
C15 N3 Ru1 126.0(9) . . ?
N2 C6 C5 112.1(12) . . ?
N2 C6 C7 120.9(12) . . ?
C7 C6 C5 126.9(12) . . ?
N5 C21 C20 116.7(11) . . ?
N5 C21 C22 120.2(13) . . ?
C22 C21 C20 122.9(13) . . ?
N3 C11 C10 115.7(10) . . ?
N3 C11 C12 120.8(12) . . ?
C12 C11 C10 122.9(12) . . ?
N1 C5 C6 116.5(10) . . ?
N1 C5 C4 120.4(12) . . ?
C4 C5 C6 123.1(13) . . ?
C6 C7 H7 119.9 . . ?
C6 C7 C8 120.2(12) . . ?
C8 C7 H7 119.9 . . ?
H1SA O1S H1SB 105(3) . . ?
C2 C3 H3 120.6 . . ?
C2 C3 C4 118.8(13) . . ?
C4 C3 H3 120.6 . . ?
C14 C13 H13 119.7 . . ?
C14 C13 C12 120.6(12) . . ?
C12 C13 H13 119.7 . . ?
N4 C20 C21 115.7(13) . . ?
N4 C20 C19 120.8(13) . . ?
C19 C20 C21 123.4(14) . . ?
N2 C10 C11 111.7(12) . . ?
N2 C10 C9 121.5(12) . . ?
C9 C10 C11 126.8(11) . . ?
C13 C14 H14 119.7 . . ?
C13 C14 C15 120.5(13) . . ?
C15 C14 H14 119.7 . . ?
C11 C12 H12 121.0 . . ?
C13 C12 C11 118.0(14) . . ?
C13 C12 H12 121.0 . . ?
C10 C9 H9 120.9 . . ?
C10 C9 C8 118.2(13) . . ?
C8 C9 H9 120.9 . . ?
C3 C2 H2 119.4 . . ?
C1 C2 C3 121.2(14) . . ?
C1 C2 H2 119.4 . . ?
C25 C24 H24 120.0 . . ?
C23 C24 H24 120.0 . . ?
C23 C24 C25 120.0(14) . . ?
N1 C1 H1A 119.7 . . ?
C2 C1 N1 120.5(15) . . ?
C2 C1 H1A 119.7 . . ?
C5 C4 H4 120.5 . . ?
C3 C4 C5 119.0(14) . . ?
C3 C4 H4 120.5 . . ?
N5 C25 C24 121.7(14) . . ?
N5 C25 H25 119.2 . . ?
N5 C25 C26 121.0(15) . . ?
C24 C25 H25 119.2 . . ?
C24 C25 C26 117.4(13) . . ?
C21 C22 H22 119.5 . . ?
C23 C22 C21 120.9(16) . . ?
C23 C22 H22 119.5 . . ?
N4 C16 H16 118.3 . . ?
N4 C16 C17 123.4(14) . . ?
N4 C16 C26A 120(3) . . ?
C17 C16 H16 118.3 . . ?
C17 C16 C26A 115(2) . . ?
N3 C15 C14 119.5(14) . . ?
N3 C15 H15 120.3 . . ?
C14 C15 H15 120.3 . . ?
O1 C8 C7 124.7(13) . . ?
O1 C8 C9 116.6(13) . . ?
C7 C8 C9 118.7(13) . . ?
C16 C17 H17 121.2 . . ?
C18 C17 C16 117.7(16) . . ?
C18 C17 H17 121.2 . . ?
C20 C19 H19 120.4 . . ?
C18 C19 C20 119.3(16) . . ?
C18 C19 H19 120.4 . . ?
C24 C23 H23 120.7 . . ?
C22 C23 C24 118.6(15) . . ?
C22 C23 H23 120.7 . . ?
C17 C18 H18 120.1 . . ?
C19 C18 C17 119.8(17) . . ?
C19 C18 H18 120.1 . . ?
C25 C26 H26A 109.5 . . ?
C25 C26 H26B 109.5 . . ?
C25 C26 H26C 109.5 . . ?
H26A C26 H26B 109.5 . . ?
H26A C26 H26C 109.5 . . ?
H26B C26 H26C 109.5 . . ?
C16 C26A H26D 109.5 . . ?
C16 C26A H26E 109.5 . . ?
C16 C26A H26F 109.5 . . ?
H26D C26A H26E 109.5 . . ?
H26D C26A H26F 109.5 . . ?
H26E C26A H26F 109.5 . . ?

loop_
_geom_bond_atom_site_label_1
_geom_bond_atom_site_label_2
_geom_bond_distance
_geom_bond_site_symmetry_2
_geom_bond_publ_flag
Ru1 Cl1 2.413(3) . ?
Ru1 N2 1.940(11) . ?
Ru1 N5 2.066(10) . ?
Ru1 N4 2.056(11) . ?
Ru1 N1 2.060(10) . ?
Ru1 N3 2.063(10) . ?
N2 C6 1.345(15) . ?
N2 C10 1.339(15) . ?
N5 C21 1.359(16) . ?
N5 C25 1.325(16) . ?
N4 C20 1.334(17) . ?
N4 C16 1.322(16) . ?
O1 H1 0.8400 . ?
O1 C8 1.329(16) . ?
N1 C5 1.339(16) . ?
N1 C1 1.361(16) . ?
N3 C11 1.327(16) . ?
N3 C15 1.338(16) . ?
C6 C5 1.446(18) . ?
C6 C7 1.345(18) . ?
C21 C20 1.433(18) . ?
C21 C22 1.396(18) . ?
C11 C10 1.460(17) . ?
C11 C12 1.403(16) . ?
C5 C4 1.389(16) . ?
C7 H7 0.9500 . ?
C7 C8 1.378(19) . ?
O1S H1SA 0.95(2) . ?
O1S H1SB 0.95(2) . ?
C3 H3 0.9500 . ?
C3 C2 1.36(2) . ?
C3 C4 1.379(19) . ?
C13 H13 0.9500 . ?
C13 C14 1.343(19) . ?
C13 C12 1.344(18) . ?
C20 C19 1.40(2) . ?
C10 C9 1.361(18) . ?
C14 H14 0.9500 . ?
C14 C15 1.374(17) . ?
C12 H12 0.9500 . ?
C9 H9 0.9500 . ?
C9 C8 1.413(18) . ?
C2 H2 0.9500 . ?
C2 C1 1.337(17) . ?
C24 H24 0.9500 . ?
C24 C25 1.39(2) . ?
C24 C23 1.36(2) . ?
C1 H1A 0.9500 . ?
C4 H4 0.9500 . ?
C25 H25 0.9500 . ?
C25 C26 1.41(2) . ?
C22 H22 0.9500 . ?
C22 C23 1.33(2) . ?
C16 H16 0.9500 . ?
C16 C17 1.38(2) . ?
C16 C26A 1.42(3) . ?
C15 H15 0.9500 . ?
C17 H17 0.9500 . ?
C17 C18 1.37(2) . ?
C19 H19 0.9500 . ?
C19 C18 1.36(2) . ?
C23 H23 0.9500 . ?
C18 H18 0.9500 . ?
C26 H26A 0.9800 . ?
C26 H26B 0.9800 . ?
C26 H26C 0.9800 . ?
C26A H26D 0.9800 . ?
C26A H26E 0.9800 . ?
C26A H26F 0.9800 . ?
